data_4115339
loop_
_publ_author_name
'Kun Qin'
'Christopher D. Incarvito'
'Arnold L. Rheingold'
'Klaus H. Theopold'

_publ_section_title
;
 Hydrogen Atom Abstraction by a Chromium(IV) Oxo Complex Derived from O2
;
_journal_name_full 'Journal of the American Chemical Society'
_journal_page_first 14008
_journal_page_last 14009
_journal_paper_doi 10.1021/ja028382r
_journal_volume 124
_journal_year 2002
_chemical_formula_sum 'C64.5 H67 B2 Cl Cr F24 N8 O'
_chemical_formula_weight 1535.33
_chemical_name_systematic
; 
 ? 
;
_space_group_IT_number 14
_symmetry_cell_setting monoclinic
_symmetry_space_group_name_Hall '-P 2ybc'
_symmetry_space_group_name_H-M 'P 1 21/c 1'
_atom_sites_solution_hydrogens geom
_atom_sites_solution_primary direct
_atom_sites_solution_secondary difmap
_audit_creation_method SHELXL-97
_cell_angle_alpha 90.00
_cell_angle_beta 100.058(5)
_cell_angle_gamma 90.00
_cell_formula_units_Z 4
_cell_length_a 19.115(4)
_cell_length_b 19.652(4)
_cell_length_c 19.334(5)
_cell_measurement_reflns_used 954
_cell_measurement_temperature 218(2)
_cell_measurement_theta_max 20.76
_cell_measurement_theta_min 2.47
_cell_volume 7151(3)
_computing_cell_refinement 'Bruker SMART'
_computing_data_collection 'Bruker SMART'
_computing_data_reduction 'Bruker SAINT'
_computing_molecular_graphics 'Bruker SHELXTL'
_computing_publication_material 'Bruker SHELXTL'
_computing_structure_refinement 'SHELXL-97 (Sheldrick, 1997)'
_computing_structure_solution 'SHELXS-97 (Sheldrick, 1990)'
_diffrn_ambient_temperature 218(2)
_diffrn_measured_fraction_theta_full 0.969
_diffrn_measured_fraction_theta_max 0.969
_diffrn_measurement_device_type 'CCD area detector'
_diffrn_measurement_method 'phi and omega scans'
_diffrn_radiation_monochromator graphite
_diffrn_radiation_source 'fine-focus sealed tube'
_diffrn_radiation_type MoK\a
_diffrn_radiation_wavelength 0.71073
_diffrn_reflns_av_R_equivalents 0.0521
_diffrn_reflns_av_sigmaI/netI 0.0683
_diffrn_reflns_limit_h_max 24
_diffrn_reflns_limit_h_min -25
_diffrn_reflns_limit_k_max 26
_diffrn_reflns_limit_k_min -25
_diffrn_reflns_limit_l_max 24
_diffrn_reflns_limit_l_min -25
_diffrn_reflns_number 53262
_diffrn_reflns_theta_full 28.32
_diffrn_reflns_theta_max 28.32
_diffrn_reflns_theta_min 1.50
_exptl_absorpt_coefficient_mu 0.307
_exptl_absorpt_correction_type SADABS
_exptl_crystal_colour red
_exptl_crystal_density_diffrn 1.426
_exptl_crystal_density_meas 0
_exptl_crystal_description block
_exptl_crystal_F_000 3140
_exptl_crystal_size_max 0.20
_exptl_crystal_size_mid 0.10
_exptl_crystal_size_min 0.10
_refine_diff_density_max 0.444
_refine_diff_density_min -0.545
_refine_diff_density_rms 0.065
_refine_ls_extinction_method none
_refine_ls_goodness_of_fit_ref 1.083
_refine_ls_hydrogen_treatment mixed
_refine_ls_matrix_type full
_refine_ls_number_parameters 1021
_refine_ls_number_reflns 17268
_refine_ls_number_restraints 0
_refine_ls_restrained_S_all 1.083
_refine_ls_R_factor_all 0.1178
_refine_ls_R_factor_gt 0.0777
_refine_ls_shift/su_max 1.368
_refine_ls_shift/su_mean 0.042
_refine_ls_structure_factor_coef Fsqd
_refine_ls_weighting_details 'calc w=1/[\s^2^(Fo^2^)+(0.1000P)^2^+0.0000P] where P=(Fo^2^+2Fc^2^)/3'
_refine_ls_weighting_scheme calc
_refine_ls_wR_factor_gt 0.1832
_refine_ls_wR_factor_ref 0.2032
_reflns_number_gt 11132
_reflns_number_total 17268
_reflns_threshold_expression >2sigma(I)
_cod_data_source_file ja028382r-2_s2_2.cif
_cod_data_source_block kun14
_cod_original_formula_sum 'C64.50 H67 B2 Cl Cr F24 N8 O'
_cod_database_code 4115339

loop_
_symmetry_equiv_pos_as_xyz
'x, y, z'
'-x, y+1/2, -z+1/2'
'-x, -y, -z'
'x, -y-1/2, z-1/2'

loop_
_atom_site_label
_atom_site_type_symbol
_atom_site_fract_x
_atom_site_fract_y
_atom_site_fract_z
_atom_site_U_iso_or_equiv
_atom_site_adp_type
_atom_site_occupancy
_atom_site_symmetry_multiplicity
_atom_site_calc_flag
_atom_site_refinement_flags
_atom_site_disorder_assembly
_atom_site_disorder_group
Cr1 Cr 0.23337(2) 0.25417(2) 0.03845(2) 0.02694(13) Uani 1 1 d . . .
B1 B 0.09318(18) 0.18954(17) 0.05160(19) 0.0318(7) Uani 1 1 d . . .
H1 H 0.0438(14) 0.1662(13) 0.0561(14) 0.016(6) Uiso 1 1 d . . .
B2 B 0.26941(17) 0.68054(16) 0.95186(17) 0.0283(7) Uani 1 1 d . . .
F1 F 0.36259(14) 0.56241(12) 1.20953(15) 0.0809(8) Uani 1 1 d . . .
F2 F 0.45447(14) 0.59622(15) 1.17123(13) 0.0842(9) Uani 1 1 d . . .
F3 F 0.42682(14) 0.64115(13) 1.26221(12) 0.0772(8) Uani 1 1 d . . .
F4 F 0.2750(5) 0.8397(4) 1.2333(4) 0.091(3) Uani 0.75 1 d P A 1
F5 F 0.3090(4) 0.8899(3) 1.1468(6) 0.100(3) Uani 0.75 1 d P A 1
F6 F 0.2043(4) 0.8574(3) 1.1386(4) 0.087(2) Uani 0.75 1 d P A 1
F4' F 0.305(2) 0.8580(13) 1.2238(14) 0.145(14) Uani 0.25 1 d P A 2
F5' F 0.276(3) 0.8900(15) 1.1298(18) 0.19(2) Uani 0.25 1 d P A 2
F6' F 0.2057(16) 0.8363(14) 1.174(2) 0.180(16) Uani 0.25 1 d P A 2
F7 F 0.42236(13) 0.90048(12) 0.91207(15) 0.0764(8) Uani 1 1 d . . .
F8 F 0.34711(17) 0.94670(14) 0.96450(14) 0.0897(9) Uani 1 1 d . . .
F9 F 0.34991(16) 0.97196(11) 0.85804(14) 0.0846(9) Uani 1 1 d . . .
F10 F 0.1155(4) 0.7668(4) 0.7185(4) 0.109(3) Uani 0.75 1 d P B 1
F11 F 0.1750(6) 0.8489(5) 0.6842(6) 0.090(3) Uani 0.75 1 d P B 1
F12 F 0.0961(5) 0.8647(6) 0.7509(5) 0.120(4) Uani 0.75 1 d P B 1
F10' F 0.1483(8) 0.7647(7) 0.6976(8) 0.059(4) Uani 0.25 1 d P B 2
F11' F 0.1631(17) 0.8706(14) 0.6957(17) 0.095(12) Uani 0.25 1 d P B 2
F12' F 0.0934(10) 0.8358(16) 0.7444(10) 0.086(10) Uani 0.25 1 d P B 2
F13 F 0.06032(12) 0.56455(14) 1.08472(12) 0.0688(7) Uani 1 1 d . . .
F14 F 0.03395(16) 0.66585(14) 1.06004(17) 0.0949(10) Uani 1 1 d . . .
F15 F -0.02919(12) 0.58501(17) 1.00743(13) 0.0862(9) Uani 1 1 d . . .
F16 F 0.04859(16) 0.58657(13) 0.74782(12) 0.0852(9) Uani 1 1 d . . .
F17 F 0.03319(14) 0.49113(13) 0.79382(14) 0.0812(8) Uani 1 1 d . . .
F18 F 0.13169(13) 0.51397(13) 0.76518(13) 0.0728(7) Uani 1 1 d . . .
F19 F 0.3712(6) 0.4368(5) 1.0035(5) 0.106(4) Uani 0.75 1 d P C 1
F20 F 0.3613(6) 0.4105(4) 0.8973(7) 0.095(3) Uani 0.75 1 d P C 1
F21 F 0.4617(3) 0.4276(3) 0.9583(4) 0.072(2) Uani 0.75 1 d P C 1
F19' F 0.3466(18) 0.4072(16) 0.917(2) 0.106(13) Uani 0.25 1 d P C 2
F20' F 0.4536(15) 0.4180(13) 0.9324(17) 0.148(14) Uani 0.25 1 d P C 2
F21' F 0.3932(18) 0.4449(17) 1.0139(14) 0.093(10) Uani 0.25 1 d P C 2
F22 F 0.4699(4) 0.7043(5) 0.7997(5) 0.102(4) Uani 0.75 1 d P D 1
F23 F 0.5190(5) 0.6074(3) 0.7952(6) 0.100(3) Uani 0.75 1 d P D 1
F24 F 0.5473(3) 0.6716(5) 0.8828(3) 0.0859(15) Uani 0.75 1 d P D 1
F22' F 0.4596(16) 0.649(3) 0.7641(10) 0.194(14) Uani 0.25 1 d P D 2
F23' F 0.5440(13) 0.619(2) 0.839(2) 0.130(13) Uani 0.25 1 d P D 2
F24' F 0.500(3) 0.7083(13) 0.840(4) 0.22(2) Uani 0.25 1 d P D 2
N1 N 0.14815(12) 0.24706(12) -0.04214(13) 0.0305(5) Uani 1 1 d . . .
N2 N 0.09392(12) 0.20723(12) -0.02563(13) 0.0315(5) Uani 1 1 d . . .
N3 N 0.22344(13) 0.16227(12) 0.09031(13) 0.0312(5) Uani 1 1 d . . .
N4 N 0.15341(13) 0.14043(12) 0.08008(13) 0.0327(6) Uani 1 1 d . . .
N5 N 0.16555(12) 0.29431(12) 0.09828(12) 0.0289(5) Uani 1 1 d . . .
N6 N 0.10396(12) 0.25609(12) 0.09483(13) 0.0293(5) Uani 1 1 d . . .
N7 N 0.29541(13) 0.20017(12) -0.02244(14) 0.0343(6) Uani 1 1 d . . .
N8 N 0.36061(14) 0.22482(14) -0.02925(15) 0.0348(6) Uani 1 1 d . . .
H2 H 0.3716(14) 0.2589(15) -0.0087(15) 0.016(7) Uiso 1 1 d . . .
O1 O 0.29511(11) 0.31012(11) 0.04429(12) 0.0400(5) Uani 1 1 d . . .
C1 C 0.04348(16) 0.19843(16) -0.08291(17) 0.0371(7) Uani 1 1 d . . .
C2 C 0.06435(17) 0.23283(17) -0.13745(18) 0.0399(7) Uani 1 1 d . . .
H2A H 0.0396 0.2349 -0.1839 0.048 Uiso 1 1 calc R . .
C3 C 0.12909(16) 0.26427(15) -0.11155(16) 0.0336(7) Uani 1 1 d . . .
C4 C -0.02357(19) 0.1600(2) -0.0817(2) 0.0535(10) Uani 1 1 d . . .
H4A H -0.0232 0.1419 -0.0350 0.080 Uiso 1 1 calc R . .
H4B H -0.0272 0.1228 -0.1152 0.080 Uiso 1 1 calc R . .
H4C H -0.0639 0.1902 -0.0942 0.080 Uiso 1 1 calc R . .
C5 C 0.16817(17) 0.31461(16) -0.14979(17) 0.0384(7) Uani 1 1 d . . .
C6 C 0.1838(3) 0.3797(2) -0.1064(2) 0.0656(12) Uani 1 1 d . . .
H6A H 0.1398 0.3979 -0.0955 0.098 Uiso 1 1 calc R . .
H6B H 0.2053 0.4131 -0.1331 0.098 Uiso 1 1 calc R . .
H6C H 0.2161 0.3695 -0.0632 0.098 Uiso 1 1 calc R . .
C7 C 0.2363(3) 0.2850(3) -0.1672(3) 0.0871(17) Uani 1 1 d . . .
H7A H 0.2676 0.2722 -0.1242 0.131 Uiso 1 1 calc R . .
H7B H 0.2595 0.3187 -0.1920 0.131 Uiso 1 1 calc R . .
H7C H 0.2252 0.2451 -0.1967 0.131 Uiso 1 1 calc R . .
C8 C 0.1205(2) 0.3346(2) -0.2190(2) 0.0628(12) Uani 1 1 d . . .
H8A H 0.0766 0.3541 -0.2092 0.094 Uiso 1 1 calc R . .
H8B H 0.1098 0.2945 -0.2482 0.094 Uiso 1 1 calc R . .
H8C H 0.1449 0.3678 -0.2434 0.094 Uiso 1 1 calc R . .
C9 C 0.15105(18) 0.07691(16) 0.10502(18) 0.0391(7) Uani 1 1 d . . .
C10 C 0.21843(19) 0.05744(16) 0.13236(18) 0.0436(8) Uani 1 1 d . . .
H10A H 0.2322 0.0154 0.1536 0.052 Uiso 1 1 calc R . .
C11 C 0.26338(17) 0.11135(15) 0.12312(16) 0.0340(7) Uani 1 1 d . . .
C12 C 0.0825(2) 0.03885(18) 0.1022(2) 0.0573(11) Uani 1 1 d . . .
H12A H 0.0433 0.0669 0.0797 0.086 Uiso 1 1 calc R . .
H12B H 0.0759 0.0278 0.1495 0.086 Uiso 1 1 calc R . .
H12C H 0.0840 -0.0028 0.0755 0.086 Uiso 1 1 calc R . .
C13 C 0.34258(17) 0.11418(16) 0.15003(17) 0.0374(7) Uani 1 1 d . . .
C14 C 0.3694(2) 0.18677(19) 0.1608(2) 0.0572(10) Uani 1 1 d . . .
H14A H 0.3442 0.2098 0.1933 0.086 Uiso 1 1 calc R . .
H14B H 0.3614 0.2105 0.1161 0.086 Uiso 1 1 calc R . .
H14C H 0.4199 0.1863 0.1798 0.086 Uiso 1 1 calc R . .
C15 C 0.3824(2) 0.0767(2) 0.0984(2) 0.0633(11) Uani 1 1 d . . .
H15A H 0.3650 0.0304 0.0920 0.095 Uiso 1 1 calc R . .
H15B H 0.4329 0.0761 0.1173 0.095 Uiso 1 1 calc R . .
H15C H 0.3744 0.1001 0.0536 0.095 Uiso 1 1 calc R . .
C16 C 0.3587(2) 0.0765(2) 0.2205(2) 0.0580(10) Uani 1 1 d . . .
H16A H 0.3424 0.0298 0.2142 0.087 Uiso 1 1 calc R . .
H16B H 0.3345 0.0989 0.2543 0.087 Uiso 1 1 calc R . .
H16C H 0.4095 0.0769 0.2377 0.087 Uiso 1 1 calc R . .
C17 C 0.06152(15) 0.28570(15) 0.13437(16) 0.0327(7) Uani 1 1 d . . .
C18 C 0.09550(16) 0.34264(16) 0.16438(17) 0.0358(7) Uani 1 1 d . . .
H18A H 0.0781 0.3729 0.1950 0.043 Uiso 1 1 calc R . .
C19 C 0.15998(15) 0.34753(15) 0.14141(15) 0.0308(6) Uani 1 1 d . . .
C20 C -0.00980(16) 0.25856(18) 0.14149(19) 0.0430(8) Uani 1 1 d . . .
H20A H -0.0194 0.2175 0.1137 0.064 Uiso 1 1 calc R . .
H20B H -0.0459 0.2923 0.1250 0.064 Uiso 1 1 calc R . .
H20C H -0.0105 0.2482 0.1904 0.064 Uiso 1 1 calc R . .
C21 C 0.21515(17) 0.40382(16) 0.15918(18) 0.0389(7) Uani 1 1 d . . .
C22 C 0.2222(2) 0.44474(17) 0.0938(2) 0.0498(9) Uani 1 1 d . . .
H22A H 0.1762 0.4627 0.0728 0.075 Uiso 1 1 calc R . .
H22B H 0.2399 0.4155 0.0603 0.075 Uiso 1 1 calc R . .
H22C H 0.2552 0.4821 0.1067 0.075 Uiso 1 1 calc R . .
C23 C 0.28719(18) 0.37397(19) 0.1948(2) 0.0503(9) Uani 1 1 d . . .
H23A H 0.2807 0.3481 0.2359 0.075 Uiso 1 1 calc R . .
H23B H 0.3206 0.4107 0.2087 0.075 Uiso 1 1 calc R . .
H23C H 0.3055 0.3443 0.1620 0.075 Uiso 1 1 calc R . .
C24 C 0.1900(2) 0.4521(2) 0.2126(2) 0.0656(12) Uani 1 1 d . . .
H24A H 0.1447 0.4720 0.1919 0.098 Uiso 1 1 calc R . .
H24B H 0.2247 0.4880 0.2250 0.098 Uiso 1 1 calc R . .
H24C H 0.1846 0.4268 0.2544 0.098 Uiso 1 1 calc R . .
C25 C 0.28715(17) 0.14385(15) -0.06297(17) 0.0361(7) Uani 1 1 d . . .
C26 C 0.34617(18) 0.13472(16) -0.09394(17) 0.0395(7) Uani 1 1 d . . .
H26A H 0.3532 0.0993 -0.1247 0.047 Uiso 1 1 calc R . .
C27 C 0.39296(17) 0.18687(16) -0.07174(16) 0.0357(7) Uani 1 1 d . . .
C28 C 0.22258(19) 0.10003(18) -0.0698(2) 0.0500(9) Uani 1 1 d . . .
H28A H 0.1897 0.1191 -0.0421 0.075 Uiso 1 1 calc R . .
H28B H 0.2361 0.0546 -0.0531 0.075 Uiso 1 1 calc R . .
H28C H 0.1999 0.0979 -0.1187 0.075 Uiso 1 1 calc R . .
C29 C 0.46366(18) 0.20489(18) -0.09011(19) 0.0434(8) Uani 1 1 d . . .
C30 C 0.50686(19) 0.2485(2) -0.0327(2) 0.0561(10) Uani 1 1 d . . .
H30A H 0.5153 0.2233 0.0111 0.084 Uiso 1 1 calc R . .
H30B H 0.4808 0.2898 -0.0266 0.084 Uiso 1 1 calc R . .
H30C H 0.5520 0.2603 -0.0460 0.084 Uiso 1 1 calc R . .
C31 C 0.5048(2) 0.1392(2) -0.1008(3) 0.0729(13) Uani 1 1 d . . .
H31A H 0.5136 0.1136 -0.0573 0.109 Uiso 1 1 calc R . .
H31B H 0.5497 0.1509 -0.1146 0.109 Uiso 1 1 calc R . .
H31C H 0.4769 0.1118 -0.1373 0.109 Uiso 1 1 calc R . .
C32 C 0.4503(2) 0.2454(2) -0.1592(2) 0.0610(11) Uani 1 1 d . . .
H32A H 0.4253 0.2872 -0.1525 0.092 Uiso 1 1 calc R . .
H32B H 0.4218 0.2184 -0.1956 0.092 Uiso 1 1 calc R . .
H32C H 0.4954 0.2563 -0.1730 0.092 Uiso 1 1 calc R . .
C33 C 0.29402(14) 0.69861(14) 1.03555(15) 0.0282(6) Uani 1 1 d . . .
C34 C 0.33609(15) 0.65488(15) 1.08223(16) 0.0311(6) Uani 1 1 d . . .
H34A H 0.3518 0.6140 1.0649 0.037 Uiso 1 1 calc R . .
C35 C 0.35584(15) 0.66930(15) 1.15346(16) 0.0334(7) Uani 1 1 d . . .
C36 C 0.33458(17) 0.72844(17) 1.18188(17) 0.0399(7) Uani 1 1 d . . .
H36A H 0.3481 0.7383 1.2299 0.048 Uiso 1 1 calc R . .
C37 C 0.29253(17) 0.77285(16) 1.13705(17) 0.0360(7) Uani 1 1 d . A .
C38 C 0.27232(16) 0.75788(15) 1.06603(16) 0.0337(7) Uani 1 1 d . . .
H38A H 0.2429 0.7888 1.0373 0.040 Uiso 1 1 calc R . .
C39 C 0.3999(2) 0.6175(2) 1.19901(19) 0.0494(9) Uani 1 1 d . . .
C40 C 0.2702(2) 0.8395(2) 1.1646(2) 0.0535(10) Uani 1 1 d . . .
C41 C 0.26024(15) 0.75115(14) 0.90495(15) 0.0292(6) Uani 1 1 d . . .
C42 C 0.30698(16) 0.80596(14) 0.92130(16) 0.0321(6) Uani 1 1 d . . .
H42A H 0.3420 0.8031 0.9619 0.039 Uiso 1 1 calc R . .
C43 C 0.30407(17) 0.86415(15) 0.88061(17) 0.0365(7) Uani 1 1 d . . .
C44 C 0.25311(18) 0.87068(16) 0.82033(18) 0.0422(8) Uani 1 1 d . . .
H44A H 0.2506 0.9102 0.7926 0.051 Uiso 1 1 calc R . .
C45 C 0.20580(17) 0.81696(17) 0.80216(18) 0.0402(7) Uani 1 1 d . B .
C46 C 0.20909(16) 0.75959(15) 0.84425(16) 0.0339(7) Uani 1 1 d . . .
H46A H 0.1755 0.7248 0.8315 0.041 Uiso 1 1 calc R . .
C47 C 0.3556(2) 0.92053(17) 0.9038(2) 0.0493(9) Uani 1 1 d . . .
C48 C 0.1506(2) 0.8237(2) 0.7378(2) 0.0582(11) Uani 1 1 d . . .
C49 C 0.19394(15) 0.63899(14) 0.94030(15) 0.0279(6) Uani 1 1 d . . .
C50 C 0.14813(15) 0.63794(14) 0.98938(15) 0.0297(6) Uani 1 1 d . . .
H50A H 0.1617 0.6605 1.0325 0.036 Uiso 1 1 calc R . .
C51 C 0.08279(15) 0.60431(15) 0.97615(16) 0.0322(6) Uani 1 1 d . . .
C52 C 0.06068(16) 0.57119(15) 0.91357(17) 0.0348(7) Uani 1 1 d . . .
H52A H 0.0166 0.5488 0.9046 0.042 Uiso 1 1 calc R . .
C53 C 0.10476(16) 0.57152(14) 0.86418(16) 0.0320(6) Uani 1 1 d . . .
C54 C 0.17026(16) 0.60385(14) 0.87757(16) 0.0312(6) Uani 1 1 d . . .
H54A H 0.1997 0.6021 0.8434 0.037 Uiso 1 1 calc R . .
C55 C 0.03709(18) 0.60564(19) 1.03119(19) 0.0445(8) Uani 1 1 d . . .
C56 C 0.0798(2) 0.54086(18) 0.79329(19) 0.0464(8) Uani 1 1 d . . .
C57 C 0.33040(14) 0.63271(14) 0.92552(14) 0.0277(6) Uani 1 1 d . . .
C58 C 0.33641(15) 0.56329(15) 0.94148(16) 0.0314(6) Uani 1 1 d . . .
H58A H 0.3023 0.5431 0.9646 0.038 Uiso 1 1 calc R . .
C59 C 0.39057(16) 0.52302(15) 0.92469(17) 0.0342(7) Uani 1 1 d . C .
C60 C 0.44075(16) 0.55006(16) 0.88875(17) 0.0370(7) Uani 1 1 d . . .
H60A H 0.4772 0.5229 0.8766 0.044 Uiso 1 1 calc R . .
C61 C 0.43560(16) 0.61784(16) 0.87150(17) 0.0355(7) Uani 1 1 d . D .
C62 C 0.38211(15) 0.65847(15) 0.88974(16) 0.0322(6) Uani 1 1 d . . .
H62A H 0.3807 0.7048 0.8776 0.039 Uiso 1 1 calc R . .
C63 C 0.39586(19) 0.45000(17) 0.9458(2) 0.0465(8) Uani 1 1 d . . .
C64 C 0.4909(2) 0.6494(2) 0.8350(2) 0.0581(11) Uani 1 1 d . . .

loop_
_atom_site_aniso_label
_atom_site_aniso_U_11
_atom_site_aniso_U_22
_atom_site_aniso_U_33
_atom_site_aniso_U_23
_atom_site_aniso_U_13
_atom_site_aniso_U_12
Cr1 0.0271(2) 0.0274(2) 0.0266(2) -0.00254(19) 0.00552(18) -0.00376(17)
B1 0.0297(17) 0.0322(17) 0.0334(19) 0.0012(14) 0.0050(14) -0.0062(13)
B2 0.0329(17) 0.0291(16) 0.0235(16) 0.0025(13) 0.0066(13) 0.0013(12)
F1 0.0916(18) 0.0581(14) 0.0841(19) 0.0324(14) -0.0091(15) -0.0081(13)
F2 0.0725(17) 0.119(2) 0.0620(16) 0.0297(15) 0.0153(13) 0.0515(16)
F3 0.0955(19) 0.0817(17) 0.0404(13) 0.0037(12) -0.0265(13) 0.0126(14)
F4 0.162(7) 0.074(5) 0.041(2) -0.016(3) 0.028(4) 0.034(4)
F5 0.111(4) 0.037(3) 0.166(8) -0.020(3) 0.065(4) -0.013(3)
F6 0.075(4) 0.084(4) 0.094(4) -0.041(3) -0.006(3) 0.039(3)
F4' 0.24(4) 0.072(14) 0.09(2) -0.045(14) -0.084(19) 0.034(16)
F5' 0.40(7) 0.090(18) 0.12(2) 0.021(14) 0.16(3) 0.11(3)
F6' 0.09(2) 0.137(19) 0.33(5) -0.04(2) 0.09(3) 0.033(13)
F7 0.0574(15) 0.0617(14) 0.107(2) -0.0046(14) 0.0051(14) -0.0233(11)
F8 0.132(2) 0.0802(18) 0.0635(16) -0.0354(14) 0.0358(16) -0.0437(17)
F9 0.132(2) 0.0372(12) 0.0765(18) 0.0145(12) -0.0032(16) -0.0301(13)
F10 0.108(5) 0.110(4) 0.084(5) 0.040(4) -0.050(4) -0.038(4)
F11 0.064(3) 0.159(9) 0.044(3) 0.041(5) 0.005(2) 0.011(5)
F12 0.080(4) 0.167(8) 0.099(6) 0.004(5) -0.024(4) 0.069(5)
F10' 0.074(9) 0.042(6) 0.048(7) -0.017(5) -0.027(6) 0.001(6)
F11' 0.09(2) 0.085(12) 0.09(2) 0.074(13) -0.042(15) -0.035(12)
F12' 0.021(6) 0.21(3) 0.031(6) -0.029(12) 0.005(4) 0.019(10)
F13 0.0663(15) 0.1005(19) 0.0438(13) 0.0166(13) 0.0216(11) -0.0072(13)
F14 0.109(2) 0.0680(17) 0.133(3) -0.0217(17) 0.092(2) -0.0065(14)
F15 0.0336(12) 0.169(3) 0.0593(16) -0.0033(16) 0.0170(11) -0.0245(14)
F16 0.126(2) 0.0766(17) 0.0396(13) -0.0015(12) -0.0233(14) 0.0218(16)
F17 0.0861(18) 0.0841(18) 0.0694(17) -0.0254(14) 0.0021(14) -0.0453(14)
F18 0.0667(15) 0.0925(18) 0.0587(15) -0.0396(13) 0.0094(12) 0.0015(13)
F19 0.168(9) 0.050(3) 0.128(8) 0.037(4) 0.107(7) 0.033(5)
F20 0.126(8) 0.040(3) 0.103(5) -0.008(3) -0.022(5) -0.020(3)
F21 0.044(2) 0.044(3) 0.123(5) 0.023(3) 0.003(3) 0.0169(16)
F19' 0.069(10) 0.074(11) 0.16(3) 0.047(14) -0.030(13) -0.052(8)
F20' 0.20(3) 0.051(9) 0.25(3) 0.005(14) 0.19(2) 0.028(13)
F21' 0.137(19) 0.071(12) 0.063(10) 0.049(8) -0.008(11) 0.014(10)
F22 0.060(3) 0.126(7) 0.133(7) 0.100(6) 0.051(3) 0.034(4)
F23 0.125(7) 0.094(4) 0.112(5) -0.013(4) 0.101(5) -0.007(4)
F24 0.054(3) 0.112(4) 0.095(3) 0.021(3) 0.021(3) -0.032(3)
F22' 0.15(2) 0.38(4) 0.069(12) 0.07(2) 0.055(12) -0.09(3)
F23' 0.065(11) 0.20(3) 0.15(2) 0.11(2) 0.080(15) 0.054(15)
F24' 0.26(4) 0.079(18) 0.39(6) -0.05(3) 0.27(4) -0.08(2)
N1 0.0303(12) 0.0345(13) 0.0269(13) 0.0001(11) 0.0059(10) -0.0022(10)
N2 0.0315(13) 0.0331(13) 0.0297(13) -0.0026(11) 0.0046(11) -0.0048(10)
N3 0.0323(13) 0.0299(12) 0.0318(14) 0.0011(10) 0.0069(11) -0.0029(9)
N4 0.0357(14) 0.0349(13) 0.0278(13) 0.0000(11) 0.0065(11) -0.0060(10)
N5 0.0279(12) 0.0319(12) 0.0272(13) -0.0026(10) 0.0060(10) -0.0039(9)
N6 0.0266(12) 0.0337(13) 0.0280(13) 0.0005(10) 0.0060(10) -0.0034(9)
N7 0.0342(14) 0.0351(13) 0.0352(14) -0.0046(11) 0.0106(11) -0.0041(10)
N8 0.0361(14) 0.0343(14) 0.0361(15) -0.0090(12) 0.0119(11) -0.0047(11)
O1 0.0354(12) 0.0365(11) 0.0497(14) -0.0123(10) 0.0121(10) -0.0088(9)
C1 0.0343(17) 0.0398(17) 0.0341(17) -0.0057(14) -0.0032(13) -0.0045(12)
C2 0.0404(18) 0.0477(19) 0.0297(17) -0.0033(14) 0.0005(14) -0.0021(14)
C3 0.0386(16) 0.0344(16) 0.0280(16) -0.0015(12) 0.0064(13) 0.0024(12)
C4 0.043(2) 0.070(2) 0.043(2) -0.0055(18) -0.0053(16) -0.0216(17)
C5 0.0436(18) 0.0416(17) 0.0297(17) 0.0074(14) 0.0058(14) -0.0025(13)
C6 0.093(3) 0.059(2) 0.041(2) 0.0043(19) 0.001(2) -0.034(2)
C7 0.089(3) 0.086(3) 0.104(4) 0.051(3) 0.063(3) 0.031(3)
C8 0.084(3) 0.059(2) 0.039(2) 0.0168(18) -0.007(2) -0.018(2)
C9 0.0478(19) 0.0334(16) 0.0353(18) 0.0034(14) 0.0045(15) -0.0075(13)
C10 0.054(2) 0.0325(16) 0.0424(19) 0.0101(15) 0.0039(16) -0.0003(14)
C11 0.0420(17) 0.0325(15) 0.0275(16) -0.0024(13) 0.0058(13) 0.0040(12)
C12 0.055(2) 0.0433(19) 0.070(3) 0.0194(19) 0.000(2) -0.0167(16)
C13 0.0379(17) 0.0414(17) 0.0313(17) 0.0036(14) 0.0015(14) 0.0029(13)
C14 0.045(2) 0.055(2) 0.063(3) 0.001(2) -0.0128(18) -0.0048(17)
C15 0.051(2) 0.081(3) 0.059(3) -0.007(2) 0.014(2) 0.022(2)
C16 0.052(2) 0.072(3) 0.045(2) 0.0137(19) -0.0043(18) 0.0087(18)
C17 0.0274(15) 0.0399(16) 0.0309(16) 0.0067(13) 0.0056(12) 0.0044(12)
C18 0.0378(17) 0.0381(16) 0.0328(17) -0.0045(13) 0.0095(13) 0.0074(12)
C19 0.0274(14) 0.0362(16) 0.0276(15) -0.0027(12) 0.0011(12) 0.0028(11)
C20 0.0289(16) 0.053(2) 0.050(2) 0.0056(16) 0.0133(15) 0.0000(13)
C21 0.0418(18) 0.0351(16) 0.0414(19) -0.0107(14) 0.0118(15) -0.0046(13)
C22 0.058(2) 0.0321(17) 0.061(2) -0.0047(16) 0.0151(19) -0.0064(15)
C23 0.044(2) 0.055(2) 0.048(2) -0.0145(18) -0.0027(17) -0.0086(16)
C24 0.072(3) 0.055(2) 0.074(3) -0.037(2) 0.025(2) -0.016(2)
C25 0.0452(18) 0.0312(15) 0.0322(17) -0.0040(13) 0.0075(14) -0.0004(13)
C26 0.054(2) 0.0363(17) 0.0302(17) -0.0064(13) 0.0124(15) 0.0053(14)
C27 0.0394(17) 0.0401(17) 0.0296(16) 0.0021(13) 0.0116(13) 0.0083(13)
C28 0.054(2) 0.0427(19) 0.055(2) -0.0165(17) 0.0134(18) -0.0120(15)
C29 0.0394(18) 0.051(2) 0.044(2) 0.0018(16) 0.0177(15) 0.0083(14)
C30 0.0393(19) 0.075(3) 0.056(2) 0.000(2) 0.0140(17) -0.0084(17)
C31 0.064(3) 0.075(3) 0.089(3) -0.003(3) 0.036(2) 0.026(2)
C32 0.058(2) 0.081(3) 0.050(2) 0.018(2) 0.0267(19) 0.005(2)
C33 0.0245(14) 0.0330(14) 0.0272(15) 0.0022(12) 0.0045(11) -0.0055(11)
C34 0.0301(15) 0.0335(15) 0.0298(16) 0.0021(12) 0.0058(12) 0.0000(11)
C35 0.0303(15) 0.0404(16) 0.0289(16) 0.0058(13) 0.0034(12) -0.0009(12)
C36 0.0410(18) 0.0517(19) 0.0239(16) -0.0022(14) -0.0027(13) -0.0051(14)
C37 0.0405(17) 0.0372(16) 0.0320(17) -0.0051(13) 0.0112(14) -0.0032(13)
C38 0.0355(16) 0.0357(16) 0.0299(16) 0.0036(13) 0.0060(13) 0.0025(12)
C39 0.054(2) 0.056(2) 0.0358(19) 0.0060(17) 0.0013(17) 0.0078(17)
C40 0.071(3) 0.046(2) 0.042(2) -0.0078(18) 0.008(2) 0.0086(19)
C41 0.0294(14) 0.0310(14) 0.0281(15) 0.0008(12) 0.0079(12) 0.0042(11)
C42 0.0351(16) 0.0324(15) 0.0285(16) 0.0026(12) 0.0045(12) 0.0017(11)
C43 0.0455(18) 0.0294(15) 0.0362(18) 0.0007(13) 0.0116(14) 0.0021(12)
C44 0.0473(19) 0.0365(17) 0.0417(19) 0.0153(15) 0.0048(16) 0.0034(14)
C45 0.0374(17) 0.0461(18) 0.0362(18) 0.0099(15) 0.0035(14) 0.0032(14)
C46 0.0322(15) 0.0354(16) 0.0336(17) 0.0047(13) 0.0044(13) 0.0014(12)
C47 0.063(2) 0.0365(18) 0.046(2) 0.0030(16) 0.0028(18) -0.0068(16)
C48 0.052(3) 0.066(3) 0.051(2) 0.024(2) -0.007(2) -0.0015(19)
C49 0.0288(14) 0.0286(14) 0.0255(15) 0.0066(11) 0.0027(12) 0.0024(11)
C50 0.0342(15) 0.0322(14) 0.0222(14) -0.0001(12) 0.0037(12) 0.0014(11)
C51 0.0284(15) 0.0325(15) 0.0357(17) 0.0065(13) 0.0058(13) -0.0001(11)
C52 0.0291(15) 0.0334(15) 0.0406(18) 0.0027(13) 0.0026(13) -0.0050(11)
C53 0.0356(16) 0.0285(14) 0.0293(16) -0.0004(12) -0.0013(13) 0.0000(11)
C54 0.0340(15) 0.0326(15) 0.0272(15) -0.0025(12) 0.0058(12) 0.0017(11)
C55 0.0381(18) 0.054(2) 0.043(2) 0.0001(17) 0.0116(15) -0.0075(15)
C56 0.053(2) 0.0444(19) 0.039(2) -0.0060(16) 0.0016(17) -0.0050(16)
C57 0.0271(14) 0.0344(15) 0.0215(14) -0.0004(12) 0.0044(11) -0.0011(11)
C58 0.0310(15) 0.0346(15) 0.0298(16) 0.0010(13) 0.0088(12) -0.0028(11)
C59 0.0328(16) 0.0339(15) 0.0354(17) -0.0011(13) 0.0042(13) 0.0016(12)
C60 0.0352(17) 0.0434(17) 0.0340(17) -0.0015(14) 0.0103(14) 0.0048(13)
C61 0.0340(16) 0.0427(17) 0.0323(17) 0.0053(14) 0.0128(13) -0.0001(12)
C62 0.0307(15) 0.0352(15) 0.0311(16) 0.0060(13) 0.0068(12) -0.0012(11)
C63 0.050(2) 0.0367(18) 0.054(2) 0.0014(17) 0.0142(18) 0.0036(15)
C64 0.051(2) 0.061(3) 0.069(3) 0.019(2) 0.031(2) 0.0092(19)

loop_
_atom_type_symbol
_atom_type_description
_atom_type_scat_dispersion_real
_atom_type_scat_dispersion_imag
_atom_type_scat_source
C C 0.0033 0.0016 'International Tables Vol C Tables 4.2.6.8 and 6.1.1.4'
H H 0.0000 0.0000 'International Tables Vol C Tables 4.2.6.8 and 6.1.1.4'
B B 0.0013 0.0007 'International Tables Vol C Tables 4.2.6.8 and 6.1.1.4'
N N 0.0061 0.0033 'International Tables Vol C Tables 4.2.6.8 and 6.1.1.4'
O O 0.0106 0.0060 'International Tables Vol C Tables 4.2.6.8 and 6.1.1.4'
F F 0.0171 0.0103 'International Tables Vol C Tables 4.2.6.8 and 6.1.1.4'
Cr Cr 0.3209 0.6236 'International Tables Vol C Tables 4.2.6.8 and 6.1.1.4'
Cl Cl 0.1484 0.1585 'International Tables Vol C Tables 4.2.6.8 and 6.1.1.4'

loop_
_geom_angle_atom_site_label_1
_geom_angle_atom_site_label_2
_geom_angle_atom_site_label_3
_geom_angle
O1 Cr1 N5 103.16(10)
O1 Cr1 N1 125.26(11)
N5 Cr1 N1 87.60(10)
O1 Cr1 N3 133.35(11)
N5 Cr1 N3 86.69(10)
N1 Cr1 N3 100.29(9)
O1 Cr1 N7 84.56(10)
N5 Cr1 N7 172.03(9)
N1 Cr1 N7 89.48(10)
N3 Cr1 N7 86.54(10)
H1 B1 N4 108.7(14)
H1 B1 N2 109.6(14)
N4 B1 N2 111.0(3)
H1 B1 N6 110.8(14)
N4 B1 N6 108.6(2)
N2 B1 N6 108.1(2)
C49 B2 C33 109.6(2)
C49 B2 C57 109.1(2)
C33 B2 C57 109.4(2)
C49 B2 C41 109.7(2)
C33 B2 C41 110.1(2)
C57 B2 C41 108.9(2)
C3 N1 N2 106.5(2)
C3 N1 Cr1 140.0(2)
N2 N1 Cr1 113.05(17)
C1 N2 N1 110.0(2)
C1 N2 B1 130.1(3)
N1 N2 B1 119.2(2)
C11 N3 N4 106.9(2)
C11 N3 Cr1 140.9(2)
N4 N3 Cr1 111.43(17)
C9 N4 N3 109.2(2)
C9 N4 B1 130.2(3)
N3 N4 B1 120.2(2)
C19 N5 N6 106.9(2)
C19 N5 Cr1 140.7(2)
N6 N5 Cr1 112.40(17)
C17 N6 N5 109.3(2)
C17 N6 B1 129.7(2)
N5 N6 B1 121.0(2)
C25 N7 N8 104.6(2)
C25 N7 Cr1 136.1(2)
N8 N7 Cr1 119.30(19)
H2 N8 C27 132(2)
H2 N8 N7 115(2)
C27 N8 N7 112.9(3)
N2 C1 C2 107.9(3)
N2 C1 C4 123.1(3)
C2 C1 C4 129.0(3)
C1 C2 C3 107.6(3)
N1 C3 C2 108.0(3)
N1 C3 C5 124.9(3)
C2 C3 C5 126.7(3)
C3 C5 C7 112.0(3)
C3 C5 C6 110.2(3)
C7 C5 C6 110.5(4)
C3 C5 C8 109.0(3)
C7 C5 C8 107.9(3)
C6 C5 C8 107.1(3)
N4 C9 C10 108.2(3)
N4 C9 C12 122.3(3)
C10 C9 C12 129.5(3)
C9 C10 C11 107.4(3)
N3 C11 C10 108.2(3)
N3 C11 C13 125.8(3)
C10 C11 C13 125.8(3)
C11 C13 C14 112.1(3)
C11 C13 C16 108.8(3)
C14 C13 C16 108.7(3)
C11 C13 C15 109.7(3)
C14 C13 C15 110.1(3)
C16 C13 C15 107.4(3)
N6 C17 C18 107.8(3)
N6 C17 C20 123.4(3)
C18 C17 C20 128.7(3)
C17 C18 C19 107.7(3)
N5 C19 C18 108.3(3)
N5 C19 C21 125.0(3)
C18 C19 C21 126.7(3)
C22 C21 C19 110.7(3)
C22 C21 C24 108.3(3)
C19 C21 C24 108.2(3)
C22 C21 C23 111.6(3)
C19 C21 C23 110.6(3)
C24 C21 C23 107.1(3)
N7 C25 C26 109.7(3)
N7 C25 C28 122.4(3)
C26 C25 C28 127.9(3)
C25 C26 C27 107.7(3)
N8 C27 C26 105.1(3)
N8 C27 C29 123.1(3)
C26 C27 C29 131.7(3)
C27 C29 C30 110.9(3)
C27 C29 C32 108.0(3)
C30 C29 C32 109.1(3)
C27 C29 C31 109.6(3)
C30 C29 C31 110.1(3)
C32 C29 C31 109.2(3)
C34 C33 C38 114.8(3)
C34 C33 B2 122.5(3)
C38 C33 B2 122.6(2)
C35 C34 C33 122.7(3)
C36 C35 C34 121.2(3)
C36 C35 C39 120.8(3)
C34 C35 C39 117.9(3)
C35 C36 C37 117.5(3)
C36 C37 C38 121.0(3)
C36 C37 C40 119.8(3)
C38 C37 C40 119.1(3)
C37 C38 C33 122.7(3)
F2 C39 F3 106.2(3)
F2 C39 F1 106.7(3)
F3 C39 F1 106.1(3)
F2 C39 C35 112.2(3)
F3 C39 C35 112.9(3)
F1 C39 C35 112.3(3)
F5' C40 F4' 100(2)
F5' C40 F6' 108(2)
F4' C40 F6' 104(2)
F5' C40 F4 124.1(16)
F4' C40 F4 32.4(18)
F6' C40 F4 76(2)
F5' C40 F6 75(3)
F4' C40 F6 125.2(18)
F6' C40 F6 35.8(18)
F4 C40 F6 106.0(6)
F5' C40 F5 30(3)
F4' C40 F5 78.1(16)
F6' C40 F5 132.5(14)
F4 C40 F5 108.6(6)
F6 C40 F5 104.1(6)
F5' C40 C37 117.1(12)
F4' C40 C37 115.8(15)
F6' C40 C37 110.4(13)
F4 C40 C37 112.7(5)
F6 C40 C37 114.1(4)
F5 C40 C37 110.8(5)
C46 C41 C42 115.0(3)
C46 C41 B2 123.5(3)
C42 C41 B2 121.4(2)
C43 C42 C41 123.1(3)
C42 C43 C44 120.4(3)
C42 C43 C47 118.8(3)
C44 C43 C47 120.7(3)
C43 C44 C45 118.1(3)
C46 C45 C44 120.5(3)
C46 C45 C48 121.0(3)
C44 C45 C48 118.5(3)
C45 C46 C41 122.8(3)
F8 C47 F7 106.0(3)
F8 C47 F9 106.6(3)
F7 C47 F9 105.8(3)
F8 C47 C43 112.2(3)
F7 C47 C43 112.8(3)
F9 C47 C43 112.9(3)
F12' C48 F11' 102(2)
F12' C48 F11 119.2(14)
F11' C48 F11 24.4(17)
F12' C48 F10 76.2(15)
F11' C48 F10 124.8(16)
F11 C48 F10 109.3(7)
F12' C48 F12 24.6(18)
F11' C48 F12 85.8(15)
F11 C48 F12 108.1(7)
F10 C48 F12 100.6(7)
F12' C48 F10' 107.3(15)
F11' C48 F10' 103.6(17)
F11 C48 F10' 81.5(9)
F10 C48 F10' 34.4(6)
F12 C48 F10' 129.8(8)
F12' C48 C45 118.4(11)
F11' C48 C45 114.3(16)
F11 C48 C45 113.4(7)
F10 C48 C45 114.2(4)
F12 C48 C45 110.4(5)
F10' C48 C45 109.9(7)
C50 C49 C54 115.7(3)
C50 C49 B2 123.7(3)
C54 C49 B2 120.5(3)
C51 C50 C49 121.9(3)
C52 C51 C50 120.9(3)
C52 C51 C55 120.6(3)
C50 C51 C55 118.6(3)
C51 C52 C53 118.4(3)
C52 C53 C54 120.9(3)
C52 C53 C56 119.8(3)
C54 C53 C56 119.2(3)
C53 C54 C49 122.1(3)
F14 C55 F13 104.5(3)
F14 C55 F15 108.0(3)
F13 C55 F15 104.6(3)
F14 C55 C51 113.3(3)
F13 C55 C51 112.8(3)
F15 C55 C51 112.9(3)
F18 C56 F17 105.2(3)
F18 C56 F16 106.4(3)
F17 C56 F16 106.2(3)
F18 C56 C53 113.3(3)
F17 C56 C53 113.4(3)
F16 C56 C53 111.7(3)
C62 C57 C58 115.1(3)
C62 C57 B2 123.2(3)
C58 C57 B2 121.6(3)
C59 C58 C57 122.8(3)
C60 C59 C58 120.6(3)
C60 C59 C63 119.1(3)
C58 C59 C63 120.2(3)
C61 C60 C59 117.9(3)
C60 C61 C62 121.4(3)
C60 C61 C64 119.2(3)
C62 C61 C64 119.4(3)
C61 C62 C57 122.2(3)
F20 C63 F19' 23(2)
F20 C63 F19 106.4(8)
F19' C63 F19 84.3(18)
F20 C63 F21 106.3(7)
F19' C63 F21 117.1(18)
F19 C63 F21 104.6(6)
F20 C63 F21' 124.4(17)
F19' C63 F21' 103(2)
F19 C63 F21' 20(2)
F21 C63 F21' 89.6(14)
F20 C63 F20' 84.9(15)
F19' C63 F20' 100(2)
F19 C63 F20' 120.3(14)
F21 C63 F20' 23.2(15)
F21' C63 F20' 109.4(19)
F20 C63 C59 112.0(6)
F19' C63 C59 119.3(17)
F19 C63 C59 114.0(5)
F21 C63 C59 112.9(4)
F21' C63 C59 109.4(14)
F20' C63 C59 114.8(12)
F23' C64 F24' 113(2)
F23' C64 F22 130.0(10)
F24' C64 F22 41(4)
F23' C64 F23 43(2)
F24' C64 F23 127.1(14)
F22 C64 F23 109.6(6)
F23' C64 F24 63(2)
F24' C64 F24 63(4)
F22 C64 F24 102.9(6)
F23 C64 F24 104.0(5)
F23' C64 F22' 106.2(19)
F24' C64 F22' 97(3)
F22 C64 F22' 57(2)
F23 C64 F22' 64(2)
F24 C64 F22' 145.1(10)
F23' C64 C61 115.6(11)
F24' C64 C61 118.2(12)
F22 C64 C61 114.3(4)
F23 C64 C61 114.3(4)
F24 C64 C61 110.6(4)
F22' C64 C61 104.0(8)

loop_
_geom_bond_atom_site_label_1
_geom_bond_atom_site_label_2
_geom_bond_distance
Cr1 O1 1.602(2)
Cr1 N5 2.041(2)
Cr1 N1 2.053(2)
Cr1 N3 2.091(2)
Cr1 N7 2.099(3)
B1 H1 1.07(3)
B1 N4 1.529(4)
B1 N2 1.536(4)
B1 N6 1.547(4)
B2 C49 1.639(4)
B2 C33 1.643(4)
B2 C57 1.646(4)
B2 C41 1.650(4)
F1 C39 1.331(4)
F2 C39 1.321(4)
F3 C39 1.325(4)
F4 C40 1.316(8)
F5 C40 1.318(8)
F6 C40 1.319(8)
F4' C40 1.27(2)
F5' C40 1.22(3)
F6' C40 1.28(3)
F7 C47 1.318(5)
F8 C47 1.318(5)
F9 C47 1.334(4)
F10 C48 1.325(7)
F11 C48 1.307(11)
F12 C48 1.375(10)
F10' C48 1.393(14)
F11' C48 1.28(3)
F12' C48 1.147(17)
F13 C55 1.327(4)
F14 C55 1.314(4)
F15 C55 1.333(4)
F16 C56 1.324(4)
F17 C56 1.324(4)
F18 C56 1.321(4)
F19 C63 1.310(10)
F20 C63 1.304(10)
F21 C63 1.314(6)
F19' C63 1.31(3)
F20' C63 1.33(2)
F21' C63 1.33(3)
F22 C64 1.302(7)
F23 C64 1.306(7)
F24 C64 1.364(7)
F22' C64 1.395(19)
F23' C64 1.169(18)
F24' C64 1.17(2)
N1 C3 1.370(4)
N1 N2 1.380(3)
N2 C1 1.346(4)
N3 C11 1.348(4)
N3 N4 1.386(3)
N4 C9 1.342(4)
N5 C19 1.353(4)
N5 N6 1.388(3)
N6 C17 1.341(4)
N7 C25 1.349(4)
N7 N8 1.365(3)
N8 H2 0.79(3)
N8 C27 1.338(4)
C1 C2 1.369(5)
C1 C4 1.491(4)
C2 C3 1.396(4)
C3 C5 1.509(4)
C5 C7 1.517(5)
C5 C6 1.531(5)
C5 C8 1.533(5)
C9 C10 1.359(5)
C9 C12 1.501(5)
C10 C11 1.395(4)
C11 C13 1.514(4)
C13 C14 1.518(5)
C13 C16 1.535(5)
C13 C15 1.543(5)
C17 C18 1.371(4)
C17 C20 1.493(4)
C18 C19 1.384(4)
C19 C21 1.526(4)
C21 C22 1.524(5)
C21 C24 1.540(5)
C21 C23 1.544(5)
C25 C26 1.378(5)
C25 C28 1.492(4)
C26 C27 1.379(5)
C27 C29 1.498(5)
C29 C30 1.527(5)
C29 C32 1.537(5)
C29 C31 1.544(5)
C33 C34 1.395(4)
C33 C38 1.401(4)
C34 C35 1.392(4)
C35 C36 1.377(5)
C35 C39 1.505(4)
C36 C37 1.384(4)
C37 C38 1.391(4)
C37 C40 1.504(5)
C41 C46 1.400(4)
C41 C42 1.400(4)
C42 C43 1.384(4)
C43 C44 1.388(4)
C43 C47 1.498(5)
C44 C45 1.394(5)
C45 C46 1.386(4)
C45 C48 1.490(5)
C49 C50 1.399(4)
C49 C54 1.400(4)
C50 C51 1.397(4)
C51 C52 1.374(4)
C51 C55 1.490(5)
C52 C53 1.379(5)
C53 C54 1.388(4)
C53 C56 1.497(4)
C57 C62 1.397(4)
C57 C58 1.399(4)
C58 C59 1.386(4)
C59 C60 1.385(4)
C59 C63 1.490(4)
C60 C61 1.372(4)
C61 C62 1.390(4)
C61 C64 1.503(5)
